data_7235279
loop_
_publ_author_name
'Canaj, Angelos B.'
'Nodaraki, Lydia E.'
'Philippidis, Aggelos'
'Tzimopoulos, Demetrios I.'
'Fotopoulou, Eirini'
'Siczek, Milosz'
'Lis, Tadeusz'
'Milios, Constantinos J.'

_publ_section_title
;
 An indeno-quinoxaline based oxime ligand for the synthesis of polynuclear
 Ni(ii) clusters
;
_journal_issue 32
_journal_name_full 'RSC Advances'
_journal_page_first 13214
_journal_paper_doi 10.1039/c3ra41455h
_journal_volume 3
_journal_year 2013
_chemical_formula_moiety '(C78 H47 N15 Ni3 O8), 2.6(C2 H3 N), 0.7(C H4 O), 0.2(O H2)'
_chemical_formula_sum 'C83.9 H58 N17.6 Ni3 O8.9'
_chemical_formula_weight 1631.21
_space_group_IT_number 2
_space_group_name_Hall '-P 1'
_space_group_name_H-M_alt 'P -1'
_symmetry_cell_setting triclinic
_symmetry_space_group_name_Hall '-P 1'
_symmetry_space_group_name_H-M 'P -1'
_atom_sites_solution_hydrogens geom
_atom_sites_solution_primary direct
_atom_sites_solution_secondary difmap
_audit_creation_method SHELXL-97
_cell_angle_alpha 85.02(5)
_cell_angle_beta 88.64(5)
_cell_angle_gamma 73.41(5)
_cell_formula_units_Z 2
_cell_length_a 14.565(7)
_cell_length_b 15.905(7)
_cell_length_c 16.366(8)
_cell_measurement_reflns_used 1154
_cell_measurement_temperature 100(2)
_cell_measurement_theta_max 28.81
_cell_measurement_theta_min 2.66
_cell_volume 3620(3)
_computing_cell_refinement 'CrysAlis CCD, Oxford Diffraction Ltd.'
_computing_data_collection 'CrysAlis RED, Oxford Diffraction Ltd.'
_computing_data_reduction 'CrysAlis RED, Oxford Diffraction Ltd.'
_computing_structure_refinement 'SHELXL-97 (Sheldrick, 2008)'
_computing_structure_solution 'SHELXS-97 (Sheldrick, 2008)'
_diffrn_ambient_temperature 100(2)
_diffrn_measured_fraction_theta_full 0.980
_diffrn_measured_fraction_theta_max 0.867
_diffrn_measurement_device_type 'Xcalibur PX with Ruby CCD'
_diffrn_measurement_method /w
_diffrn_radiation_monochromator graphite
_diffrn_radiation_source 'fine-focus sealed tube'
_diffrn_radiation_type MoK\a
_diffrn_radiation_wavelength 0.71073
_diffrn_reflns_av_R_equivalents 0.2439
_diffrn_reflns_av_sigmaI/netI 0.7201
_diffrn_reflns_limit_h_max 19
_diffrn_reflns_limit_h_min -14
_diffrn_reflns_limit_k_max 21
_diffrn_reflns_limit_k_min -21
_diffrn_reflns_limit_l_max 22
_diffrn_reflns_limit_l_min -21
_diffrn_reflns_number 32324
_diffrn_reflns_theta_full 27.00
_diffrn_reflns_theta_max 28.81
_diffrn_reflns_theta_min 2.66
_exptl_absorpt_coefficient_mu 0.848
_exptl_absorpt_correction_T_max 0.986
_exptl_absorpt_correction_T_min 0.906
_exptl_absorpt_correction_type analytical
_exptl_absorpt_process_details
;
CrysAlis RED, Oxford Diffraction Ltd.,
Version 1.171.32.5
Analytical numeric absorption correction using a
multifaceted crystal model based on expressions
derived by R.C. Clark & J.S. Reid.
(Clark, R. C. & Reid, J. S. (1995). Acta Cryst. A51, 887-897)
;
_exptl_crystal_colour brown
_exptl_crystal_density_diffrn 1.497
_exptl_crystal_density_method 'not measured'
_exptl_crystal_description needle
_exptl_crystal_F_000 1680
_exptl_crystal_size_max 0.24
_exptl_crystal_size_mid 0.05
_exptl_crystal_size_min 0.02
_refine_diff_density_max 0.500
_refine_diff_density_min -0.477
_refine_diff_density_rms 0.094
_refine_ls_extinction_method none
_refine_ls_goodness_of_fit_ref 0.932
_refine_ls_hydrogen_treatment constr
_refine_ls_matrix_type full
_refine_ls_number_parameters 1028
_refine_ls_number_reflns 16398
_refine_ls_number_restraints 3
_refine_ls_restrained_S_all 0.931
_refine_ls_R_factor_all 0.4374
_refine_ls_R_factor_gt 0.1214
_refine_ls_shift/su_max 0.004
_refine_ls_shift/su_mean 0.000
_refine_ls_structure_factor_coef Fsqd
_refine_ls_weighting_details 'calc w=1/[\s^2^(Fo^2^)'
_refine_ls_weighting_scheme calc
_refine_ls_wR_factor_gt 0.1253
_refine_ls_wR_factor_ref 0.2189
_reflns_number_gt 3667
_reflns_number_total 16398
_reflns_threshold_expression >2sigma(I)
_cod_data_source_file c3ra41455h.cif
_cod_data_source_block at586a
_cod_original_sg_symbol_Hall -P1
_cod_original_sg_symbol_H-M P-1
_cod_original_formula_sum 'C83.90 H58 N17.60 Ni3 O8.90'
_cod_database_code 7235279

loop_
_symmetry_equiv_pos_as_xyz
'x, y, z'
'-x, -y, -z'

loop_
_atom_site_label
_atom_site_type_symbol
_atom_site_fract_x
_atom_site_fract_y
_atom_site_fract_z
_atom_site_U_iso_or_equiv
_atom_site_adp_type
_atom_site_occupancy
_atom_site_symmetry_multiplicity
_atom_site_calc_flag
_atom_site_refinement_flags
_atom_site_disorder_assembly
_atom_site_disorder_group
Ni1 Ni 0.95415(12) 0.29953(11) 0.26118(9) 0.0393(5) Uani 1 1 d . . .
Ni2 Ni 0.87449(12) 0.14424(10) 0.23027(9) 0.0382(5) Uani 1 1 d . . .
Ni3 Ni 0.72438(12) 0.36315(11) 0.22743(9) 0.0394(5) Uani 1 1 d . . .
O11 O 0.9915(6) 0.1148(5) 0.1611(5) 0.046(3) Uani 1 1 d . . .
O21 O 1.0534(6) 0.2284(5) 0.1859(4) 0.043(2) Uani 1 1 d . . .
C11 C 1.0516(10) 0.1577(9) 0.1507(7) 0.040(4) Uani 1 1 d . . .
C21 C 1.1353(10) 0.1277(9) 0.0927(8) 0.076(5) Uani 1 1 d . . .
H21A H 1.1503 0.0640 0.0895 0.114 Uiso 1 1 calc R . .
H21B H 1.1913 0.1419 0.1132 0.114 Uiso 1 1 calc R . .
H21C H 1.1182 0.1579 0.0381 0.114 Uiso 1 1 calc R . .
O1M O 0.9607(6) 0.4159(5) 0.1993(5) 0.051(3) Uani 1 1 d . . .
H1M H 0.9157 0.4623 0.2023 0.076 Uiso 1 1 calc R . .
C1M C 1.0159(11) 0.4237(9) 0.1246(9) 0.095(6) Uani 1 1 d . . .
H1M1 H 1.0826 0.4173 0.1391 0.143 Uiso 1 1 calc R . .
H1M2 H 0.9884 0.4815 0.0952 0.143 Uiso 1 1 calc R . .
H1M3 H 1.0136 0.3775 0.0894 0.143 Uiso 1 1 calc R . .
O12 O 0.8284(6) 0.3733(5) 0.3053(5) 0.039(2) Uani 1 1 d . . .
N12 N 0.8054(8) 0.4061(6) 0.3782(6) 0.043(3) Uani 1 1 d . . .
N22 N 1.0329(8) 0.3202(6) 0.3597(6) 0.035(3) Uani 1 1 d . . .
N32 N 1.1156(8) 0.3387(7) 0.5089(6) 0.039(3) Uani 1 1 d . . .
C12 C 1.1328(10) 0.2873(8) 0.3714(8) 0.040(4) Uani 1 1 d . . .
C22 C 1.1926(10) 0.2489(8) 0.3105(8) 0.044(4) Uani 1 1 d . . .
H22 H 1.1660 0.2440 0.2593 0.053 Uiso 1 1 calc R . .
C32 C 1.2883(10) 0.2179(9) 0.3217(8) 0.054(4) Uani 1 1 d . . .
H32 H 1.3286 0.1910 0.2791 0.065 Uiso 1 1 calc R . .
C42 C 1.3285(10) 0.2264(8) 0.3996(9) 0.058(4) Uani 1 1 d . . .
H42 H 1.3957 0.2062 0.4086 0.070 Uiso 1 1 calc R . .
C52 C 1.2684(10) 0.2637(8) 0.4594(8) 0.051(4) Uani 1 1 d . . .
H52 H 1.2948 0.2657 0.5115 0.062 Uiso 1 1 calc R . .
C62 C 1.1709(10) 0.2988(8) 0.4484(8) 0.036(4) Uani 1 1 d . . .
C72 C 1.0263(10) 0.3697(8) 0.4955(7) 0.033(3) Uani 1 1 d . . .
C82 C 0.9502(9) 0.4179(8) 0.5476(8) 0.032(3) Uani 1 1 d . . .
C92 C 0.9528(10) 0.4542(8) 0.6223(7) 0.040(4) Uani 1 1 d . . .
H92 H 1.0125 0.4466 0.6484 0.048 Uiso 1 1 calc R . .
C102 C 0.8696(10) 0.5007(8) 0.6577(7) 0.035(3) Uani 1 1 d . . .
H102 H 0.8707 0.5230 0.7096 0.042 Uiso 1 1 calc R . .
C112 C 0.7825(10) 0.5147(8) 0.6157(8) 0.050(4) Uani 1 1 d . . .
H112 H 0.7248 0.5467 0.6404 0.060 Uiso 1 1 calc R . .
C122 C 0.7776(10) 0.4838(8) 0.5406(8) 0.048(4) Uani 1 1 d . . .
H122 H 0.7184 0.4949 0.5125 0.058 Uiso 1 1 calc R . .
C132 C 0.8617(10) 0.4364(9) 0.5082(8) 0.041(4) Uani 1 1 d . . .
C142 C 0.8795(9) 0.3981(8) 0.4273(8) 0.038(4) Uani 1 1 d . . .
C152 C 0.9809(10) 0.3582(8) 0.4197(7) 0.029(3) Uani 1 1 d . . .
O13 O 0.9418(5) 0.1873(5) 0.3184(5) 0.035(2) Uani 1 1 d . . .
N13 N 0.9196(7) 0.1807(7) 0.3991(6) 0.035(3) Uani 1 1 d . . .
N23 N 0.9126(7) 0.0244(6) 0.3004(6) 0.035(3) Uani 1 1 d . . .
N33 N 0.8878(7) -0.1134(7) 0.4202(6) 0.040(3) Uani 1 1 d . . .
C13 C 0.9209(9) -0.0609(8) 0.2799(7) 0.033(4) Uani 1 1 d . . .
C23 C 0.9432(8) -0.0798(9) 0.1981(8) 0.044(4) Uani 1 1 d . . .
H23 H 0.9540 -0.0357 0.1592 0.053 Uiso 1 1 calc R . .
C33 C 0.9494(9) -0.1618(9) 0.1745(8) 0.044(4) Uani 1 1 d . . .
H33 H 0.9653 -0.1745 0.1194 0.052 Uiso 1 1 calc R . .
C43 C 0.9322(10) -0.2276(8) 0.2315(8) 0.057(5) Uani 1 1 d . . .
H43 H 0.9355 -0.2842 0.2151 0.069 Uiso 1 1 calc R . .
C53 C 0.9106(9) -0.2082(8) 0.3115(8) 0.047(4) Uani 1 1 d . . .
H53 H 0.8972 -0.2518 0.3496 0.057 Uiso 1 1 calc R . .
C63 C 0.9077(8) -0.1266(8) 0.3383(8) 0.034(4) Uani 1 1 d . . .
C73 C 0.8900(8) -0.0360(9) 0.4377(8) 0.035(4) Uani 1 1 d . . .
C83 C 0.8720(9) 0.0001(8) 0.5191(7) 0.036(4) Uani 1 1 d . . .
C93 C 0.8533(8) -0.0400(8) 0.5947(8) 0.044(4) Uani 1 1 d . . .
H93 H 0.8475 -0.0982 0.6003 0.053 Uiso 1 1 calc R . .
C103 C 0.8435(9) 0.0109(9) 0.6613(7) 0.046(4) Uani 1 1 d . . .
H103 H 0.8306 -0.0135 0.7139 0.055 Uiso 1 1 calc R . .
C113 C 0.8520(9) 0.0958(9) 0.6538(7) 0.045(4) Uani 1 1 d . . .
H113 H 0.8453 0.1281 0.7008 0.054 Uiso 1 1 calc R . .
C123 C 0.8704(8) 0.1340(8) 0.5776(7) 0.044(4) Uani 1 1 d . . .
H123 H 0.8767 0.1920 0.5724 0.053 Uiso 1 1 calc R . .
C133 C 0.8792(9) 0.0871(9) 0.5108(7) 0.035(4) Uani 1 1 d . . .
C143 C 0.9010(9) 0.1078(8) 0.4256(8) 0.037(4) Uani 1 1 d . . .
C153 C 0.9019(8) 0.0314(8) 0.3805(7) 0.029(3) Uani 1 1 d . . .
O14 O 0.8496(5) 0.2763(5) 0.1841(4) 0.036(2) Uani 1 1 d . . .
N14 N 0.8666(7) 0.3008(7) 0.1036(6) 0.042(3) Uani 1 1 d . . .
N24 N 0.7945(7) 0.1273(6) 0.1279(6) 0.030(3) Uani 1 1 d . . .
N34 N 0.7258(8) 0.1048(7) -0.0285(6) 0.051(4) Uani 1 1 d . . .
C14 C 0.7401(9) 0.0714(8) 0.1205(8) 0.040(4) Uani 1 1 d . . .
C24 C 0.7167(9) 0.0220(8) 0.1895(8) 0.047(4) Uani 1 1 d . . .
H24 H 0.7368 0.0299 0.2424 0.056 Uiso 1 1 calc R . .
C34 C 0.6661(9) -0.0368(8) 0.1819(8) 0.046(4) Uani 1 1 d . . .
H34 H 0.6497 -0.0672 0.2300 0.055 Uiso 1 1 calc R . .
C44 C 0.6368(11) -0.0545(9) 0.1036(9) 0.069(5) Uani 1 1 d . . .
H44 H 0.6055 -0.0986 0.0982 0.083 Uiso 1 1 calc R . .
C54 C 0.6566(10) -0.0040(9) 0.0369(9) 0.058(5) Uani 1 1 d . . .
H54 H 0.6338 -0.0109 -0.0152 0.070 Uiso 1 1 calc R . .
C64 C 0.7082(9) 0.0565(9) 0.0416(7) 0.042(4) Uani 1 1 d . . .
C74 C 0.7693(10) 0.1645(8) -0.0181(7) 0.036(4) Uani 1 1 d . . .
C84 C 0.7955(10) 0.2256(9) -0.0773(8) 0.050(4) Uani 1 1 d . . .
C94 C 0.7789(9) 0.2437(9) -0.1612(8) 0.053(4) Uani 1 1 d . . .
H94 H 0.7469 0.2107 -0.1897 0.064 Uiso 1 1 calc R . .
C104 C 0.8097(10) 0.3105(10) -0.2030(9) 0.058(5) Uani 1 1 d . . .
H104 H 0.7983 0.3227 -0.2603 0.070 Uiso 1 1 calc R . .
C114 C 0.8561(10) 0.3591(9) -0.1637(8) 0.051(4) Uani 1 1 d . . .
H114 H 0.8774 0.4034 -0.1945 0.062 Uiso 1 1 calc R . .
C124 C 0.8727(9) 0.3450(8) -0.0796(8) 0.050(4) Uani 1 1 d . . .
H124 H 0.9032 0.3797 -0.0518 0.060 Uiso 1 1 calc R . .
C134 C 0.8420(9) 0.2764(8) -0.0377(8) 0.041(4) Uani 1 1 d . . .
C144 C 0.8440(9) 0.2521(9) 0.0507(7) 0.038(4) Uani 1 1 d . . .
C154 C 0.8022(9) 0.1770(8) 0.0617(8) 0.036(4) Uani 1 1 d . . .
O15 O 0.7870(8) 0.5150(7) 0.1482(6) 0.079(4) Uani 1 1 d . . .
N15 N 0.7391(10) 0.4641(8) 0.1487(10) 0.082(5) Uani 1 1 d . . .
N25 N 0.6313(8) 0.3493(7) 0.1283(6) 0.044(3) Uani 1 1 d . . .
N35 N 0.5503(8) 0.3670(7) -0.0324(6) 0.048(4) Uani 1 1 d . . .
C15 C 0.5761(9) 0.2981(10) 0.1085(8) 0.040(4) Uani 1 1 d . . .
C25 C 0.5554(10) 0.2350(9) 0.1663(9) 0.052(4) Uani 1 1 d . . .
H25 H 0.5811 0.2289 0.2200 0.062 Uiso 1 1 calc R . .
C35 C 0.5008(11) 0.1828(11) 0.1495(10) 0.075(6) Uani 1 1 d . . .
H35 H 0.4880 0.1417 0.1906 0.090 Uiso 1 1 calc R . .
C45 C 0.4635(10) 0.1903(9) 0.0706(9) 0.059(5) Uani 1 1 d . . .
H45 H 0.4279 0.1519 0.0566 0.070 Uiso 1 1 calc R . .
C55 C 0.4787(10) 0.2545(9) 0.0120(8) 0.052(4) Uani 1 1 d . . .
H55 H 0.4486 0.2629 -0.0401 0.062 Uiso 1 1 calc R . .
C65 C 0.5378(10) 0.3066(10) 0.0292(8) 0.047(4) Uani 1 1 d . . .
C75 C 0.6020(10) 0.4172(9) -0.0144(8) 0.046(4) Uani 1 1 d . . .
C85 C 0.6313(9) 0.4844(9) -0.0610(8) 0.042(4) Uani 1 1 d . . .
C95 C 0.6161(10) 0.5171(10) -0.1435(8) 0.060(5) Uani 1 1 d . . .
H95 H 0.5786 0.4955 -0.1786 0.072 Uiso 1 1 calc R . .
C105 C 0.6580(12) 0.5820(10) -0.1717(10) 0.067(5) Uani 1 1 d . . .
H105 H 0.6472 0.6057 -0.2271 0.080 Uiso 1 1 calc R . .
C115 C 0.7143(11) 0.6139(12) -0.1238(12) 0.084(6) Uani 1 1 d . . .
H115 H 0.7420 0.6582 -0.1460 0.101 Uiso 1 1 calc R . .
C125 C 0.7301(10) 0.5809(11) -0.0432(11) 0.074(5) Uani 1 1 d . . .
H125 H 0.7697 0.6024 -0.0101 0.089 Uiso 1 1 calc R . .
C135 C 0.6903(10) 0.5179(9) -0.0100(11) 0.057(5) Uani 1 1 d . . .
C145 C 0.6957(11) 0.4680(10) 0.0686(9) 0.059(5) Uani 1 1 d . . .
C155 C 0.6399(10) 0.4071(9) 0.0697(8) 0.042(4) Uani 1 1 d . . .
O16 O 0.7550(5) 0.1709(5) 0.3003(4) 0.038(2) Uani 1 1 d . . .
N16 N 0.7114(7) 0.2544(7) 0.3008(6) 0.037(3) Uani 1 1 d . . .
N26 N 0.6053(7) 0.4313(7) 0.2977(6) 0.040(3) Uani 1 1 d . . .
N36 N 0.4577(8) 0.4616(8) 0.4242(6) 0.046(3) Uani 1 1 d . . .
C16 C 0.5388(9) 0.5146(9) 0.3045(8) 0.034(3) Uani 1 1 d . . .
C26 C 0.5453(9) 0.5834(8) 0.2456(7) 0.040(4) Uani 1 1 d . . .
H26 H 0.5948 0.5753 0.2056 0.048 Uiso 1 1 calc R . .
C36 C 0.4780(10) 0.6606(9) 0.2492(8) 0.049(4) Uani 1 1 d . . .
H36 H 0.4791 0.7073 0.2092 0.059 Uiso 1 1 calc R . .
C46 C 0.4060(10) 0.6761(9) 0.3089(9) 0.055(4) Uani 1 1 d . . .
H46 H 0.3597 0.7320 0.3086 0.066 Uiso 1 1 calc R . .
C56 C 0.4024(10) 0.6106(10) 0.3677(8) 0.054(4) Uani 1 1 d . . .
H56 H 0.3551 0.6217 0.4096 0.065 Uiso 1 1 calc R . .
C66 C 0.4693(10) 0.5260(9) 0.3663(9) 0.042(4) Uani 1 1 d . . .
C76 C 0.5224(10) 0.3872(9) 0.4156(8) 0.039(4) Uani 1 1 d . . .
C86 C 0.5346(9) 0.3002(10) 0.4646(7) 0.043(4) Uani 1 1 d . . .
C96 C 0.4891(9) 0.2753(10) 0.5347(8) 0.046(4) Uani 1 1 d . . .
H96 H 0.4385 0.3180 0.5586 0.055 Uiso 1 1 calc R . .
C106 C 0.5164(10) 0.1893(11) 0.5702(8) 0.062(5) Uani 1 1 d . . .
H106 H 0.4850 0.1730 0.6180 0.074 Uiso 1 1 calc R . .
C116 C 0.5908(10) 0.1273(10) 0.5346(8) 0.052(4) Uani 1 1 d . . .
H116 H 0.6095 0.0684 0.5586 0.063 Uiso 1 1 calc R . .
C126 C 0.6375(8) 0.1491(9) 0.4660(8) 0.043(4) Uani 1 1 d . . .
H126 H 0.6877 0.1052 0.4431 0.052 Uiso 1 1 calc R . .
C136 C 0.6116(9) 0.2366(9) 0.4287(7) 0.040(4) Uani 1 1 d . . .
C146 C 0.6489(10) 0.2780(8) 0.3588(7) 0.033(3) Uani 1 1 d . . .
C156 C 0.5944(9) 0.3699(9) 0.3542(7) 0.034(3) Uani 1 1 d . . .
N1E N 0.6514(9) 0.7708(8) 0.2815(8) 0.085(5) Uani 1 1 d D . .
C1E C 0.7019(10) 0.7024(9) 0.2960(9) 0.060(5) Uani 1 1 d D . .
C2E C 0.7578(9) 0.6142(8) 0.3217(7) 0.063(5) Uani 1 1 d D . .
H2E1 H 0.7970 0.6153 0.3693 0.094 Uiso 1 1 calc R . .
H2E2 H 0.7997 0.5894 0.2767 0.094 Uiso 1 1 calc R . .
H2E3 H 0.7150 0.5778 0.3367 0.094 Uiso 1 1 calc R . .
N2E N 1.3537(15) 0.0674(13) 0.1775(13) 0.099(8) Uiso 0.60 1 d PD A 1
C3E C 1.3777(15) -0.0066(14) 0.1934(14) 0.049(7) Uiso 0.60 1 d PD A 1
C4E C 1.395(3) -0.0999(14) 0.212(2) 0.083(13) Uiso 0.60 1 d PD A 1
H4E1 H 1.3903 -0.1129 0.2711 0.124 Uiso 0.60 1 calc PR A 1
H4E2 H 1.4592 -0.1307 0.1929 0.124 Uiso 0.60 1 calc PR A 1
H4E3 H 1.3471 -0.1197 0.1837 0.124 Uiso 0.60 1 calc PR A 1
O1W O 1.418(5) -0.065(6) 0.209(4) 0.07(2) Uiso 0.20 1 d P B 2
O3M O 1.430(3) -0.126(2) 0.150(2) 0.040(12) Uiso 0.20 1 d P C 3
H3M H 1.3887 -0.1266 0.1154 0.060 Uiso 0.20 1 calc PR C 3
C3M C 1.380(11) -0.062(9) 0.222(7) 0.10(5) Uiso 0.20 1 d P C 3
H3M1 H 1.3122 -0.0617 0.2275 0.144 Uiso 0.20 1 calc PR C 3
H3M2 H 1.3837 -0.0025 0.2081 0.144 Uiso 0.20 1 calc PR C 3
H3M3 H 1.4127 -0.0858 0.2744 0.144 Uiso 0.20 1 calc PR C 3
C6E C 0.6494(13) -0.0640(12) 0.4254(12) 0.167(10) Uani 1 1 d . . .
H6E1 H 0.6394 -0.0641 0.4848 0.251 Uiso 1 1 calc R . .
H6E2 H 0.7049 -0.0426 0.4106 0.251 Uiso 1 1 calc R . .
H6E3 H 0.6610 -0.1239 0.4090 0.251 Uiso 1 1 calc R . .
N3E N 0.4902(12) 0.0443(11) 0.3489(11) 0.135(7) Uani 1 1 d . . .
C5E C 0.5613(14) -0.0042(13) 0.3818(11) 0.094(6) Uani 1 1 d . . .
O2M O 0.8562(17) 0.6584(15) 0.0908(13) 0.128(9) Uiso 0.50 1 d P . .
H2M H 0.8407 0.6138 0.1104 0.192 Uiso 0.50 1 calc PR . .
C2M C 0.7761(19) 0.7316(16) 0.0882(15) 0.067(9) Uiso 0.50 1 d P . .
H2M1 H 0.7228 0.7158 0.1169 0.100 Uiso 0.50 1 calc PR . .
H2M2 H 0.7580 0.7517 0.0310 0.100 Uiso 0.50 1 calc PR . .
H2M3 H 0.7911 0.7789 0.1149 0.100 Uiso 0.50 1 calc PR . .

loop_
_atom_site_aniso_label
_atom_site_aniso_U_11
_atom_site_aniso_U_22
_atom_site_aniso_U_33
_atom_site_aniso_U_23
_atom_site_aniso_U_13
_atom_site_aniso_U_12
Ni1 0.0412(12) 0.0386(12) 0.0362(10) -0.0007(8) -0.0087(9) -0.0084(10)
Ni2 0.0436(12) 0.0386(12) 0.0299(10) -0.0021(8) -0.0064(9) -0.0072(10)
Ni3 0.0414(12) 0.0398(12) 0.0354(10) -0.0005(8) -0.0128(9) -0.0089(10)
O11 0.046(7) 0.044(6) 0.044(6) 0.009(5) -0.023(5) -0.011(5)
O21 0.038(6) 0.049(6) 0.035(5) -0.004(5) 0.000(5) -0.001(5)
C11 0.050(11) 0.037(10) 0.023(8) -0.019(7) 0.009(8) 0.008(9)
C21 0.070(12) 0.106(14) 0.058(10) -0.026(9) 0.019(9) -0.033(11)
O1M 0.053(7) 0.058(7) 0.039(6) 0.000(5) -0.015(5) -0.012(6)
C1M 0.090(14) 0.097(15) 0.106(15) 0.015(11) -0.010(12) -0.043(12)
O12 0.039(6) 0.042(6) 0.037(5) -0.006(4) -0.016(5) -0.013(5)
N12 0.048(8) 0.041(8) 0.045(7) 0.005(6) -0.005(7) -0.022(7)
N22 0.040(8) 0.024(7) 0.038(7) 0.006(5) 0.004(6) -0.008(6)
N32 0.031(7) 0.043(8) 0.042(7) 0.000(6) -0.007(6) -0.010(7)
C12 0.028(9) 0.042(10) 0.044(9) -0.015(7) -0.001(8) 0.001(8)
C22 0.048(10) 0.034(9) 0.046(9) 0.003(7) -0.010(9) -0.005(9)
C32 0.040(10) 0.070(12) 0.042(9) -0.016(8) -0.002(8) 0.003(9)
C42 0.050(10) 0.048(11) 0.072(11) -0.024(8) -0.009(10) 0.000(9)
C52 0.040(10) 0.062(11) 0.035(9) -0.016(7) -0.019(8) 0.017(9)
C62 0.046(10) 0.022(8) 0.038(9) -0.004(6) -0.004(8) -0.005(8)
C72 0.031(9) 0.040(9) 0.029(8) 0.000(6) -0.015(7) -0.009(8)
C82 0.027(8) 0.023(8) 0.046(9) 0.015(7) -0.008(8) -0.009(7)
C92 0.049(10) 0.048(10) 0.028(8) -0.010(7) -0.003(8) -0.018(8)
C102 0.053(10) 0.032(9) 0.023(7) -0.001(6) 0.007(8) -0.017(8)
C112 0.047(10) 0.064(11) 0.032(9) -0.001(8) 0.011(8) -0.008(9)
C122 0.049(10) 0.049(10) 0.048(10) -0.006(8) -0.007(9) -0.014(9)
C132 0.042(10) 0.043(10) 0.034(9) -0.004(7) -0.009(8) -0.008(8)
C142 0.022(8) 0.028(9) 0.062(10) 0.022(7) -0.020(8) -0.012(7)
C152 0.047(10) 0.031(9) 0.021(7) 0.009(6) -0.002(7) -0.031(8)
O13 0.036(6) 0.037(6) 0.035(5) 0.001(4) -0.009(5) -0.013(5)
N13 0.032(7) 0.042(8) 0.026(6) -0.005(5) -0.013(6) 0.001(6)
N23 0.044(7) 0.024(7) 0.033(6) -0.005(5) -0.002(6) -0.003(6)
N33 0.043(8) 0.042(8) 0.038(7) -0.007(6) -0.010(6) -0.013(7)
C13 0.044(9) 0.023(8) 0.025(7) -0.007(6) -0.022(7) 0.006(8)
C23 0.030(9) 0.061(11) 0.040(9) 0.016(8) -0.007(7) -0.013(9)
C33 0.039(9) 0.046(10) 0.040(9) -0.015(7) -0.015(7) 0.001(9)
C43 0.084(13) 0.029(9) 0.046(10) 0.004(7) -0.008(9) 0.002(9)
C53 0.045(10) 0.038(10) 0.057(10) 0.015(8) 0.004(8) -0.014(8)
C63 0.024(8) 0.014(8) 0.056(10) 0.000(7) -0.011(8) 0.010(7)
C73 0.013(8) 0.043(10) 0.044(9) 0.005(8) -0.004(7) -0.005(8)
C83 0.036(9) 0.037(9) 0.028(8) 0.002(7) -0.014(7) 0.000(8)
C93 0.043(10) 0.040(9) 0.051(10) -0.010(7) -0.019(8) -0.009(8)
C103 0.047(10) 0.070(12) 0.026(8) 0.005(8) -0.004(7) -0.028(10)
C113 0.050(10) 0.070(11) 0.014(7) -0.005(7) 0.001(7) -0.015(9)
C123 0.037(9) 0.048(10) 0.038(9) 0.000(7) -0.010(8) 0.000(8)
C133 0.038(9) 0.049(10) 0.022(8) 0.008(7) -0.012(7) -0.021(8)
C143 0.029(9) 0.030(9) 0.044(9) 0.015(7) -0.005(7) 0.002(8)
C153 0.032(8) 0.034(9) 0.022(7) -0.006(6) 0.006(7) -0.013(7)
O14 0.047(6) 0.056(6) 0.011(4) 0.003(4) -0.002(4) -0.024(5)
N14 0.047(8) 0.050(8) 0.033(7) -0.003(6) -0.023(6) -0.021(7)
N24 0.021(6) 0.030(7) 0.040(7) -0.003(5) -0.001(6) -0.007(6)
N34 0.082(10) 0.039(8) 0.038(7) -0.005(6) -0.014(7) -0.023(7)
C14 0.044(10) 0.039(9) 0.036(9) -0.009(7) -0.002(8) -0.006(8)
C24 0.051(11) 0.048(10) 0.036(9) 0.006(7) -0.020(8) -0.007(9)
C34 0.046(10) 0.039(10) 0.050(10) -0.010(7) 0.004(8) -0.007(8)
C44 0.094(14) 0.068(12) 0.055(11) 0.012(9) -0.015(10) -0.042(11)
C54 0.055(11) 0.051(11) 0.075(12) -0.032(9) -0.019(10) -0.017(9)
C64 0.040(10) 0.054(11) 0.023(8) -0.006(7) -0.004(7) 0.003(8)
C74 0.049(10) 0.019(8) 0.026(8) 0.003(6) -0.003(7) 0.010(8)
C84 0.045(10) 0.063(11) 0.028(9) -0.006(8) -0.009(8) 0.007(9)
C94 0.043(10) 0.052(11) 0.057(10) -0.007(8) -0.025(9) 0.003(9)
C104 0.058(12) 0.055(12) 0.047(10) 0.001(8) -0.005(9) 0.006(10)
C114 0.060(11) 0.043(10) 0.042(10) 0.007(7) -0.002(9) -0.004(9)
C124 0.061(11) 0.042(10) 0.039(9) 0.002(7) -0.016(8) -0.005(9)
C134 0.040(10) 0.026(9) 0.043(9) 0.000(7) -0.004(8) 0.011(8)
C144 0.026(8) 0.039(10) 0.034(9) 0.008(7) -0.007(7) 0.011(8)
C154 0.040(9) 0.023(8) 0.035(8) 0.000(6) 0.009(8) 0.005(8)
O15 0.065(9) 0.045(8) 0.113(9) -0.015(6) 0.011(7) 0.008(7)
N15 0.059(11) 0.044(10) 0.157(15) -0.025(9) 0.030(10) -0.033(8)
N25 0.041(8) 0.050(8) 0.037(7) -0.007(6) -0.010(6) -0.005(7)
N35 0.057(9) 0.037(8) 0.035(7) -0.007(6) -0.014(7) 0.015(7)
C15 0.022(8) 0.065(11) 0.036(9) -0.012(8) -0.005(7) -0.014(8)
C25 0.044(11) 0.053(11) 0.046(10) 0.005(8) 0.007(9) 0.003(9)
C35 0.045(12) 0.087(15) 0.077(13) 0.009(10) -0.020(10) 0.004(11)
C45 0.049(11) 0.044(11) 0.072(12) -0.012(8) -0.012(10) 0.008(9)
C55 0.051(11) 0.044(10) 0.052(10) -0.007(8) -0.013(9) 0.001(9)
C65 0.039(10) 0.053(11) 0.035(9) -0.005(8) -0.012(8) 0.008(9)
C75 0.044(11) 0.039(11) 0.044(10) -0.012(8) -0.002(9) 0.006(9)
C85 0.024(9) 0.047(10) 0.047(10) -0.003(8) -0.002(8) 0.003(8)
C95 0.058(11) 0.078(13) 0.041(10) 0.001(8) -0.014(9) -0.016(10)
C105 0.064(13) 0.046(12) 0.071(13) 0.010(9) 0.017(11) 0.011(10)
C115 0.049(13) 0.097(16) 0.103(17) -0.004(13) 0.002(12) -0.016(12)
C125 0.033(11) 0.082(15) 0.087(14) -0.024(11) 0.001(11) 0.021(10)
C135 0.032(10) 0.018(9) 0.121(16) -0.002(9) -0.016(10) -0.009(8)
C145 0.047(11) 0.059(12) 0.043(10) 0.019(9) -0.017(9) 0.026(9)
C155 0.048(10) 0.052(11) 0.027(9) -0.004(7) 0.010(8) -0.019(9)
O16 0.033(5) 0.032(6) 0.038(5) -0.009(4) -0.019(4) 0.010(5)
N16 0.032(7) 0.042(8) 0.034(7) 0.000(6) -0.006(6) -0.009(7)
N26 0.035(7) 0.052(8) 0.035(7) 0.014(6) -0.015(6) -0.020(7)
N36 0.041(8) 0.056(9) 0.043(7) -0.022(6) -0.010(6) -0.011(7)
C16 0.021(8) 0.036(10) 0.042(9) -0.015(7) -0.016(8) 0.001(8)
C26 0.036(9) 0.021(8) 0.055(9) -0.003(7) -0.017(8) 0.006(8)
C36 0.057(11) 0.037(10) 0.046(9) -0.013(7) -0.020(9) 0.005(9)
C46 0.033(10) 0.046(11) 0.075(11) -0.031(9) -0.026(9) 0.018(9)
C56 0.054(11) 0.058(12) 0.043(10) -0.005(8) -0.026(8) -0.004(10)
C66 0.039(10) 0.034(10) 0.054(10) -0.001(8) -0.015(9) -0.012(9)
C76 0.037(9) 0.035(10) 0.043(9) -0.010(8) -0.029(8) -0.003(8)
C86 0.028(9) 0.076(12) 0.024(8) -0.016(8) 0.003(7) -0.011(9)
C96 0.018(8) 0.075(12) 0.044(9) -0.018(8) -0.008(8) -0.008(9)
C106 0.049(11) 0.093(14) 0.039(10) 0.014(9) -0.003(9) -0.018(11)
C116 0.033(9) 0.077(13) 0.044(10) 0.008(9) 0.000(8) -0.016(10)
C126 0.018(8) 0.055(11) 0.048(9) -0.003(7) -0.015(8) 0.004(8)
C136 0.031(9) 0.052(10) 0.034(8) 0.004(8) -0.022(8) -0.006(8)
C146 0.046(10) 0.037(9) 0.020(8) 0.004(6) -0.002(7) -0.017(8)
C156 0.024(8) 0.045(10) 0.027(8) -0.014(7) -0.006(7) 0.002(8)
N1E 0.078(11) 0.040(9) 0.123(12) 0.003(9) 0.023(9) 0.000(8)
C1E 0.051(12) 0.032(10) 0.103(13) -0.014(10) 0.000(10) -0.019(9)
C2E 0.061(11) 0.057(11) 0.070(11) 0.001(8) -0.029(9) -0.016(9)
C6E 0.101(17) 0.14(2) 0.21(2) 0.013(16) -0.046(17) 0.050(16)
N3E 0.093(14) 0.122(17) 0.173(18) -0.019(12) -0.032(13) 0.002(12)
C5E 0.074(15) 0.111(19) 0.109(17) -0.018(13) 0.028(13) -0.047(14)

loop_
_atom_type_symbol
_atom_type_description
_atom_type_scat_dispersion_real
_atom_type_scat_dispersion_imag
_atom_type_scat_source
C C 0.0033 0.0016 'International Tables Vol C Tables 4.2.6.8 and 6.1.1.4'
H H 0.0000 0.0000 'International Tables Vol C Tables 4.2.6.8 and 6.1.1.4'
N N 0.0061 0.0033 'International Tables Vol C Tables 4.2.6.8 and 6.1.1.4'
O O 0.0106 0.0060 'International Tables Vol C Tables 4.2.6.8 and 6.1.1.4'
Ni Ni 0.3393 1.1124 'International Tables Vol C Tables 4.2.6.8 and 6.1.1.4'

loop_
_geom_angle_atom_site_label_1
_geom_angle_atom_site_label_2
_geom_angle_atom_site_label_3
_geom_angle
O13 Ni1 O21 89.1(3)
O13 Ni1 O12 93.9(3)
O21 Ni1 O12 161.9(3)
O13 Ni1 O1M 177.2(3)
O21 Ni1 O1M 91.5(3)
O12 Ni1 O1M 84.7(3)
O13 Ni1 N22 91.2(3)
O21 Ni1 N22 105.1(4)
O12 Ni1 N22 92.7(4)
O1M Ni1 N22 91.2(3)
O13 Ni1 O14 80.7(3)
O21 Ni1 O14 86.4(3)
O12 Ni1 O14 76.5(3)
O1M Ni1 O14 96.6(3)
N22 Ni1 O14 166.0(4)
O11 Ni2 O16 178.4(4)
O11 Ni2 O13 92.5(3)
O16 Ni2 O13 88.6(3)
O11 Ni2 N23 94.1(4)
O16 Ni2 N23 84.9(4)
O13 Ni2 N23 85.3(3)
O11 Ni2 O14 88.2(3)
O16 Ni2 O14 93.1(3)
O13 Ni2 O14 80.6(3)
N23 Ni2 O14 165.8(3)
O11 Ni2 N24 88.4(4)
O16 Ni2 N24 90.9(3)
O13 Ni2 N24 168.0(3)
N23 Ni2 N24 106.6(4)
O14 Ni2 N24 87.5(3)
N15 Ni3 O12 93.2(5)
N15 Ni3 N16 175.8(5)
O12 Ni3 N16 89.1(3)
N15 Ni3 O14 92.2(4)
O12 Ni3 O14 76.7(3)
N16 Ni3 O14 84.9(4)
N15 Ni3 N26 99.9(5)
O12 Ni3 N26 96.2(4)
N16 Ni3 N26 83.2(4)
O14 Ni3 N26 166.3(3)
N15 Ni3 N25 81.7(5)
O12 Ni3 N25 170.5(4)
N16 Ni3 N25 95.5(4)
O14 Ni3 N25 95.4(3)
N26 Ni3 N25 92.5(4)
C11 O11 Ni2 126.7(9)
C11 O21 Ni1 128.2(9)
O11 C11 O21 127.7(13)
O11 C11 C21 119.8(13)
O21 C11 C21 112.5(14)
C11 C21 H21A 109.5
C11 C21 H21B 109.5
H21A C21 H21B 109.5
C11 C21 H21C 109.5
H21A C21 H21C 109.5
H21B C21 H21C 109.5
C1M O1M H1M 109.5
O1M C1M H1M1 109.5
O1M C1M H1M2 109.5
H1M1 C1M H1M2 109.5
O1M C1M H1M3 109.5
H1M1 C1M H1M3 109.5
H1M2 C1M H1M3 109.5
N12 O12 Ni1 131.5(7)
N12 O12 Ni3 120.9(7)
Ni1 O12 Ni3 105.8(4)
C142 N12 O12 114.8(11)
C152 N22 C12 118.2(11)
C152 N22 Ni1 114.7(9)
C12 N22 Ni1 126.5(9)
C72 N32 C62 117.9(12)
C22 C12 N22 121.7(12)
C22 C12 C62 120.6(13)
N22 C12 C62 117.6(12)
C32 C22 C12 121.6(13)
C32 C22 H22 119.2
C12 C22 H22 119.2
C22 C32 C42 119.0(13)
C22 C32 H32 120.5
C42 C32 H32 120.5
C52 C42 C32 118.8(13)
C52 C42 H42 120.6
C32 C42 H42 120.6
C42 C52 C62 123.2(13)
C42 C52 H52 118.4
C62 C52 H52 118.4
N32 C62 C52 120.5(12)
N32 C62 C12 122.9(13)
C52 C62 C12 116.6(13)
N32 C72 C82 130.2(12)
N32 C72 C152 122.7(13)
C82 C72 C152 107.1(11)
C132 C82 C92 117.8(12)
C132 C82 C72 110.1(12)
C92 C82 C72 131.7(12)
C102 C92 C82 120.3(12)
C102 C92 H92 119.8
C82 C92 H92 119.8
C92 C102 C112 118.7(12)
C92 C102 H102 120.7
C112 C102 H102 120.7
C122 C112 C102 122.6(13)
C122 C112 H112 118.7
C102 C112 H112 118.7
C132 C122 C112 116.9(13)
C132 C122 H122 121.6
C112 C122 H122 121.6
C122 C132 C82 123.5(13)
C122 C132 C142 129.1(13)
C82 C132 C142 107.3(12)
N12 C142 C152 133.1(13)
N12 C142 C132 118.9(12)
C152 C142 C132 108.0(11)
N22 C152 C142 131.9(12)
N22 C152 C72 120.6(12)
C142 C152 C72 107.5(12)
N13 O13 Ni1 121.9(7)
N13 O13 Ni2 123.2(6)
Ni1 O13 Ni2 100.4(3)
C143 N13 O13 115.2(10)
C153 N23 C13 112.1(10)
C153 N23 Ni2 113.9(8)
C13 N23 Ni2 131.1(7)
C73 N33 C63 112.3(11)
N23 C13 C63 121.8(11)
N23 C13 C23 117.9(12)
C63 C13 C23 120.3(12)
C33 C23 C13 120.0(12)
C33 C23 H23 120.0
C13 C23 H23 120.0
C23 C33 C43 120.5(13)
C23 C33 H33 119.8
C43 C33 H33 119.8
C53 C43 C33 118.9(13)
C53 C43 H43 120.6
C33 C43 H43 120.6
C43 C53 C63 122.0(12)
C43 C53 H53 119.0
C63 C53 H53 119.0
N33 C63 C53 118.3(12)
N33 C63 C13 123.5(12)
C53 C63 C13 118.2(12)
N33 C73 C153 125.3(12)
N33 C73 C83 126.6(12)
C153 C73 C83 107.9(12)
C93 C83 C133 122.0(12)
C93 C83 C73 129.8(13)
C133 C83 C73 108.2(11)
C103 C93 C83 115.8(13)
C103 C93 H93 122.1
C83 C93 H93 122.1
C113 C103 C93 122.5(12)
C113 C103 H103 118.8
C93 C103 H103 118.8
C103 C113 C123 120.3(12)
C103 C113 H113 119.8
C123 C113 H113 119.8
C133 C123 C113 119.1(13)
C133 C123 H123 120.4
C113 C123 H123 120.4
C123 C133 C83 120.2(12)
C123 C133 C143 131.5(13)
C83 C133 C143 108.2(12)
N13 C143 C133 123.4(13)
N13 C143 C153 129.1(12)
C133 C143 C153 107.5(11)
N23 C153 C73 124.4(12)
N23 C153 C143 127.6(11)
C73 C153 C143 108.0(11)
N14 O14 Ni3 110.7(6)
N14 O14 Ni2 122.9(6)
Ni3 O14 Ni2 114.9(4)
N14 O14 Ni1 109.6(6)
Ni3 O14 Ni1 100.6(3)
Ni2 O14 Ni1 94.0(3)
C144 N14 O14 113.8(10)
C154 N24 C14 115.8(11)
C154 N24 Ni2 113.9(9)
C14 N24 Ni2 130.3(8)
C74 N34 C64 116.5(11)
N24 C14 C24 121.3(13)
N24 C14 C64 121.7(13)
C24 C14 C64 116.9(14)
C34 C24 C14 121.4(13)
C34 C24 H24 119.3
C14 C24 H24 119.3
C24 C34 C44 122.2(13)
C24 C34 H34 118.9
C44 C34 H34 118.9
C54 C44 C34 116.1(14)
C54 C44 H44 121.9
C34 C44 H44 121.9
C44 C54 C64 123.6(14)
C44 C54 H54 118.2
C64 C54 H54 118.2
N34 C64 C54 120.3(13)
N34 C64 C14 120.1(14)
C54 C64 C14 119.6(13)
N34 C74 C84 129.9(13)
N34 C74 C154 122.3(12)
C84 C74 C154 107.8(13)
C94 C84 C134 118.6(14)
C94 C84 C74 131.9(15)
C134 C84 C74 109.5(12)
C104 C94 C84 119.2(14)
C104 C94 H94 120.4
C84 C94 H94 120.4
C114 C104 C94 121.8(14)
C114 C104 H104 119.1
C94 C104 H104 119.1
C104 C114 C124 121.3(14)
C104 C114 H114 119.4
C124 C114 H114 119.4
C114 C124 C134 116.7(13)
C114 C124 H124 121.7
C134 C124 H124 121.7
C84 C134 C124 122.5(13)
C84 C134 C144 109.5(13)
C124 C134 C144 127.8(14)
N14 C144 C134 121.8(13)
N14 C144 C154 131.9(12)
C134 C144 C154 105.6(11)
N24 C154 C74 122.7(13)
N24 C154 C144 129.9(12)
C74 C154 C144 107.3(11)
O15 N15 C145 110.8(16)
O15 N15 Ni3 134.5(14)
C145 N15 Ni3 113.7(10)
C155 N25 C15 114.1(12)
C155 N25 Ni3 104.8(10)
C15 N25 Ni3 140.9(9)
C75 N35 C65 116.4(13)
N25 C15 C65 120.7(14)
N25 C15 C25 121.5(13)
C65 C15 C25 117.8(14)
C35 C25 C15 123.6(15)
C35 C25 H25 118.2
C15 C25 H25 118.2
C25 C35 C45 118.8(16)
C25 C35 H35 120.6
C45 C35 H35 120.6
C35 C45 C55 119.8(15)
C35 C45 H45 120.1
C55 C45 H45 120.1
C45 C55 C65 120.9(14)
C45 C55 H55 119.5
C65 C55 H55 119.5
N35 C65 C55 117.1(13)
N35 C65 C15 123.8(15)
C55 C65 C15 119.0(14)
N35 C75 C85 132.4(14)
N35 C75 C155 118.2(14)
C85 C75 C155 109.3(14)
C95 C85 C75 131.4(15)
C95 C85 C135 119.7(14)
C75 C85 C135 108.9(13)
C105 C95 C85 117.3(14)
C105 C95 H95 121.4
C85 C95 H95 121.4
C115 C105 C95 123.4(16)
C115 C105 H105 118.3
C95 C105 H105 118.3
C105 C115 C125 119.1(18)
C105 C115 H115 120.4
C125 C115 H115 120.4
C135 C125 C115 121.4(18)
C135 C125 H125 119.3
C115 C125 H125 119.3
C125 C135 C145 135.1(17)
C125 C135 C85 119.1(16)
C145 C135 C85 105.7(14)
C155 C145 C135 111.5(14)
C155 C145 N15 110.4(13)
C135 C145 N15 138.0(17)
N25 C155 C145 128.6(14)
N25 C155 C75 126.6(15)
C145 C155 C75 104.5(13)
N16 O16 Ni2 113.7(7)
O16 N16 C146 116.8(10)
O16 N16 Ni3 132.2(8)
C146 N16 Ni3 110.9(9)
C156 N26 C16 113.7(11)
C156 N26 Ni3 103.6(9)
C16 N26 Ni3 142.7(9)
C76 N36 C66 110.8(12)
C66 C16 N26 120.1(12)
C66 C16 C26 122.9(12)
N26 C16 C26 117.0(13)
C36 C26 C16 116.4(13)
C36 C26 H26 121.8
C16 C26 H26 121.8
C26 C36 C46 123.5(13)
C26 C36 H36 118.3
C46 C36 H36 118.3
C56 C46 C36 119.9(13)
C56 C46 H46 120.1
C36 C46 H46 120.1
C46 C56 C66 120.0(14)
C46 C56 H56 120.0
C66 C56 H56 120.0
N36 C66 C16 125.9(13)
N36 C66 C56 116.8(14)
C16 C66 C56 117.2(13)
N36 C76 C156 126.8(13)
N36 C76 C86 128.2(14)
C156 C76 C86 104.9(12)
C96 C86 C136 119.9(13)
C96 C86 C76 132.5(14)
C136 C86 C76 107.6(12)
C106 C96 C86 121.1(13)
C106 C96 H96 119.4
C86 C96 H96 119.4
C96 C106 C116 118.8(14)
C96 C106 H106 120.6
C116 C106 H106 120.6
C126 C116 C106 121.9(14)
C126 C116 H116 119.1
C106 C116 H116 119.1
C116 C126 C136 120.6(13)
C116 C126 H126 119.7
C136 C126 H126 119.7
C126 C136 C86 117.7(13)
C126 C136 C146 132.5(14)
C86 C136 C146 109.8(12)
N16 C146 C136 137.9(13)
N16 C146 C156 116.3(11)
C136 C146 C156 105.7(12)
N26 C156 C76 122.7(12)
N26 C156 C146 125.3(13)
C76 C156 C146 111.9(12)
N1E C1E C2E 173.2(16)
C1E C2E H2E1 109.5
C1E C2E H2E2 109.5
H2E1 C2E H2E2 109.5
C1E C2E H2E3 109.5
H2E1 C2E H2E3 109.5
H2E2 C2E H2E3 109.5
N2E C3E C4E 172(2)
C3M O3M H3M 109.5
O3M C3M H3M1 109.5
O3M C3M H3M2 109.5
H3M1 C3M H3M2 109.5
O3M C3M H3M3 109.5
H3M1 C3M H3M3 109.5
H3M2 C3M H3M3 109.5
C5E C6E H6E1 109.5
C5E C6E H6E2 109.5
H6E1 C6E H6E2 109.5
C5E C6E H6E3 109.5
H6E1 C6E H6E3 109.5
H6E2 C6E H6E3 109.5
N3E C5E C6E 178(2)
C2M O2M H2M 109.5
O2M C2M H2M1 109.5
O2M C2M H2M2 109.5
H2M1 C2M H2M2 109.5
O2M C2M H2M3 109.5
H2M1 C2M H2M3 109.5
H2M2 C2M H2M3 109.5

loop_
_geom_bond_atom_site_label_1
_geom_bond_atom_site_label_2
_geom_bond_distance
Ni1 O13 1.995(7)
Ni1 O21 2.027(8)
Ni1 O12 2.027(8)
Ni1 O1M 2.058(8)
Ni1 N22 2.103(10)
Ni1 O14 2.130(7)
Ni2 O11 1.988(9)
Ni2 O16 2.023(8)
Ni2 O13 2.033(8)
Ni2 N23 2.075(9)
Ni2 O14 2.102(7)
Ni2 N24 2.143(10)
Ni3 N15 2.027(13)
Ni3 O12 2.053(7)
Ni3 N16 2.069(10)
Ni3 O14 2.099(8)
Ni3 N26 2.134(11)
Ni3 N25 2.204(11)
O11 C11 1.254(15)
O21 C11 1.315(14)
C11 C21 1.518(16)
C21 H21A 0.9800
C21 H21B 0.9800
C21 H21C 0.9800
O1M C1M 1.462(15)
O1M H1M 0.8400
C1M H1M1 0.9800
C1M H1M2 0.9800
C1M H1M3 0.9800
O12 N12 1.340(11)
N12 C142 1.332(13)
N22 C152 1.307(14)
N22 C12 1.410(14)
N32 C72 1.269(13)
N32 C62 1.346(14)
C12 C22 1.374(16)
C12 C62 1.435(15)
C22 C32 1.350(15)
C22 H22 0.9500
C32 C42 1.448(15)
C32 H32 0.9500
C42 C52 1.356(16)
C42 H42 0.9500
C52 C62 1.380(15)
C52 H52 0.9500
C72 C82 1.457(16)
C72 C152 1.469(14)
C82 C132 1.398(14)
C82 C92 1.402(15)
C92 C102 1.372(15)
C92 H92 0.9500
C102 C112 1.409(15)
C102 H102 0.9500
C112 C122 1.374(15)
C112 H112 0.9500
C122 C132 1.364(16)
C122 H122 0.9500
C132 C142 1.492(16)
C142 C152 1.438(16)
O13 N13 1.354(10)
N13 C143 1.300(13)
N23 C153 1.327(12)
N23 C13 1.396(13)
N33 C73 1.297(14)
N33 C63 1.386(14)
C13 C63 1.405(15)
C13 C23 1.409(15)
C23 C33 1.370(15)
C23 H23 0.9500
C33 C43 1.414(16)
C33 H33 0.9500
C43 C53 1.380(15)
C43 H43 0.9500
C53 C63 1.394(15)
C53 H53 0.9500
C73 C153 1.407(15)
C73 C83 1.485(16)
C83 C93 1.398(15)
C83 C133 1.412(15)
C93 C103 1.395(15)
C93 H93 0.9500
C103 C113 1.385(15)
C103 H103 0.9500
C113 C123 1.393(14)
C113 H113 0.9500
C123 C133 1.359(15)
C123 H123 0.9500
C133 C143 1.454(15)
C143 C153 1.472(16)
O14 N14 1.378(10)
N14 C144 1.316(14)
N24 C154 1.307(13)
N24 C14 1.362(14)
N34 C74 1.307(14)
N34 C64 1.384(14)
C14 C24 1.410(15)
C14 C64 1.444(15)
C24 C34 1.361(15)
C24 H24 0.9500
C34 C44 1.435(16)
C34 H34 0.9500
C44 C54 1.372(16)
C44 H44 0.9500
C54 C64 1.387(16)
C54 H54 0.9500
C74 C84 1.435(17)
C74 C154 1.451(15)
C84 C94 1.392(15)
C84 C134 1.398(17)
C94 C104 1.389(17)
C94 H94 0.9500
C104 C114 1.369(17)
C104 H104 0.9500
C114 C124 1.390(14)
C114 H114 0.9500
C124 C134 1.413(16)
C124 H124 0.9500
C134 C144 1.462(15)
C144 C154 1.484(16)
O15 N15 1.209(13)
N15 C145 1.458(17)
N25 C155 1.300(14)
N25 C15 1.357(15)
N35 C75 1.298(16)
N35 C65 1.377(16)
C15 C65 1.406(15)
C15 C25 1.411(17)
C25 C35 1.351(18)
C25 H25 0.9500
C35 C45 1.395(16)
C35 H35 0.9500
C45 C55 1.400(16)
C45 H45 0.9500
C55 C65 1.402(17)
C55 H55 0.9500
C75 C85 1.418(17)
C75 C155 1.474(16)
C85 C95 1.403(15)
C85 C135 1.446(17)
C95 C105 1.383(18)
C95 H95 0.9500
C105 C115 1.371(19)
C105 H105 0.9500
C115 C125 1.376(18)
C115 H115 0.9500
C125 C135 1.363(18)
C125 H125 0.9500
C135 C145 1.443(18)
C145 C155 1.429(18)
O16 N16 1.299(11)
N16 C146 1.302(14)
N26 C156 1.325(14)
N26 C16 1.412(14)
N36 C76 1.302(14)
N36 C66 1.378(14)
C16 C66 1.400(16)
C16 C26 1.417(15)
C26 C36 1.340(14)
C26 H26 0.9500
C36 C46 1.400(16)
C36 H36 0.9500
C46 C56 1.367(16)
C46 H46 0.9500
C56 C66 1.420(16)
C56 H56 0.9500
C76 C156 1.420(16)
C76 C86 1.505(16)
C86 C96 1.396(16)
C86 C136 1.432(16)
C96 C106 1.389(16)
C96 H96 0.9500
C106 C116 1.394(17)
C106 H106 0.9500
C116 C126 1.369(15)
C116 H116 0.9500
C126 C136 1.420(15)
C126 H126 0.9500
C136 C146 1.443(16)
C146 C156 1.447(15)
N1E C1E 1.135(13)
C1E C2E 1.438(14)
C2E H2E1 0.9800
C2E H2E2 0.9800
C2E H2E3 0.9800
N2E C3E 1.135(13)
C3E C4E 1.439(14)
C4E H4E1 0.9800
C4E H4E2 0.9800
C4E H4E3 0.9800
O3M C3M 1.65(12)
O3M H3M 0.8400
C3M H3M1 0.9800
C3M H3M2 0.9800
C3M H3M3 0.9800
C6E C5E 1.51(2)
C6E H6E1 0.9800
C6E H6E2 0.9800
C6E H6E3 0.9800
N3E C5E 1.208(18)
O2M C2M 1.39(3)
O2M H2M 0.8400
C2M H2M1 0.9800
C2M H2M2 0.9800
C2M H2M3 0.9800

loop_
_geom_torsion_atom_site_label_1
_geom_torsion_atom_site_label_2
_geom_torsion_atom_site_label_3
_geom_torsion_atom_site_label_4
_geom_torsion
O13 Ni2 O11 C11 -38.0(10)
N23 Ni2 O11 C11 -123.5(10)
O14 Ni2 O11 C11 42.5(10)
N24 Ni2 O11 C11 130.0(10)
O13 Ni1 O21 C11 42.5(9)
O12 Ni1 O21 C11 -57.4(15)
N22 Ni1 O21 C11 133.6(9)
O14 Ni1 O21 C11 -38.3(9)
Ni2 O11 C11 O21 3.6(19)
Ni2 O11 C11 C21 -177.5(8)
Ni1 O21 C11 O11 -5.9(19)
Ni1 O21 C11 C21 175.1(7)
O13 Ni1 O12 N12 79.7(9)
O21 Ni1 O12 N12 178.9(10)
N22 Ni1 O12 N12 -11.7(9)
O14 Ni1 O12 N12 159.2(10)
O13 Ni1 O12 Ni3 -84.5(4)
O21 Ni1 O12 Ni3 14.7(12)
N22 Ni1 O12 Ni3 -175.9(4)
O14 Ni1 O12 Ni3 -4.9(3)
N15 Ni3 O12 N12 107.3(8)
N16 Ni3 O12 N12 -76.2(8)
O14 Ni3 O12 N12 -161.2(8)
N26 Ni3 O12 N12 6.9(8)
N15 Ni3 O12 Ni1 -86.5(5)
N16 Ni3 O12 Ni1 90.0(4)
O14 Ni3 O12 Ni1 5.0(3)
N26 Ni3 O12 Ni1 173.1(4)
Ni1 O12 N12 C142 9.1(15)
Ni3 O12 N12 C142 171.3(7)
O13 Ni1 N22 C152 -84.4(8)
O21 Ni1 N22 C152 -173.8(8)
O12 Ni1 N22 C152 9.6(8)
O14 Ni1 N22 C152 -29.8(19)
O13 Ni1 N22 C12 86.6(10)
O21 Ni1 N22 C12 -2.8(10)
O12 Ni1 N22 C12 -179.4(10)
O14 Ni1 N22 C12 141.2(13)
C152 N22 C12 C22 -178.0(12)
Ni1 N22 C12 C22 11.2(18)
C152 N22 C12 C62 -0.8(17)
Ni1 N22 C12 C62 -171.6(8)
N22 C12 C22 C32 179.6(12)
C62 C12 C22 C32 2(2)
C12 C22 C32 C42 -1(2)
C22 C32 C42 C52 1(2)
C32 C42 C52 C62 -4(2)
C72 N32 C62 C52 -179.9(12)
C72 N32 C62 C12 -2.4(19)
C42 C52 C62 N32 -176.8(13)
C42 C52 C62 C12 6(2)
C22 C12 C62 N32 177.7(12)
N22 C12 C62 N32 0.5(19)
C22 C12 C62 C52 -5(2)
N22 C12 C62 C52 178.1(11)
C62 N32 C72 C82 -178.0(12)
C62 N32 C72 C152 4.5(19)
N32 C72 C82 C132 -177.9(13)
C152 C72 C82 C132 0.0(14)
N32 C72 C82 C92 9(2)
C152 C72 C82 C92 -172.7(12)
C132 C82 C92 C102 4.8(18)
C72 C82 C92 C102 177.0(12)
C82 C92 C102 C112 -3.0(19)
C92 C102 C112 C122 -0.2(19)
C102 C112 C122 C132 1(2)
C112 C122 C132 C82 0(2)
C112 C122 C132 C142 -177.1(12)
C92 C82 C132 C122 -4(2)
C72 C82 C132 C122 -177.4(13)
C92 C82 C132 C142 174.5(11)
C72 C82 C132 C142 0.6(14)
O12 N12 C142 C152 -2.5(19)
O12 N12 C142 C132 177.2(10)
C122 C132 C142 N12 -3(2)
C82 C132 C142 N12 179.2(11)
C122 C132 C142 C152 176.8(13)
C82 C132 C142 C152 -1.0(14)
C12 N22 C152 C142 179.8(12)
Ni1 N22 C152 C142 -8.4(17)
C12 N22 C152 C72 2.8(17)
Ni1 N22 C152 C72 174.6(8)
N12 C142 C152 N22 3(2)
C132 C142 C152 N22 -176.2(12)
N12 C142 C152 C72 -179.2(12)
C132 C142 C152 C72 1.0(13)
N32 C72 C152 N22 -4.9(19)
C82 C72 C152 N22 177.0(10)
N32 C72 C152 C142 177.4(12)
C82 C72 C152 C142 -0.6(14)
O21 Ni1 O13 N13 149.1(7)
O12 Ni1 O13 N13 -48.7(7)
N22 Ni1 O13 N13 44.1(8)
O14 Ni1 O13 N13 -124.4(8)
O21 Ni1 O13 Ni2 -70.5(4)
O12 Ni1 O13 Ni2 91.6(3)
N22 Ni1 O13 Ni2 -175.6(4)
O14 Ni1 O13 Ni2 15.9(3)
O11 Ni2 O13 N13 -148.7(7)
O16 Ni2 O13 N13 30.1(7)
N23 Ni2 O13 N13 -54.8(7)
O14 Ni2 O13 N13 123.5(7)
N24 Ni2 O13 N13 117.5(17)
O11 Ni2 O13 Ni1 71.6(4)
O16 Ni2 O13 Ni1 -109.5(4)
N23 Ni2 O13 Ni1 165.5(4)
O14 Ni2 O13 Ni1 -16.2(3)
N24 Ni2 O13 Ni1 -22.1(19)
Ni1 O13 N13 C143 170.9(8)
Ni2 O13 N13 C143 39.5(12)
O11 Ni2 N23 C153 133.6(9)
O16 Ni2 N23 C153 -47.5(9)
O13 Ni2 N23 C153 41.4(9)
O14 Ni2 N23 C153 35(2)
N24 Ni2 N23 C153 -136.9(8)
O11 Ni2 N23 C13 -67.3(11)
O16 Ni2 N23 C13 111.5(11)
O13 Ni2 N23 C13 -159.5(11)
O14 Ni2 N23 C13 -166.2(13)
N24 Ni2 N23 C13 22.2(12)
C153 N23 C13 C63 6.9(16)
Ni2 N23 C13 C63 -152.5(9)
C153 N23 C13 C23 -173.1(11)
Ni2 N23 C13 C23 27.5(17)
N23 C13 C23 C33 -178.1(11)
C63 C13 C23 C33 1.9(19)
C13 C23 C33 C43 1(2)
C23 C33 C43 C53 -1(2)
C33 C43 C53 C63 -2(2)
C73 N33 C63 C53 178.1(12)
C73 N33 C63 C13 -4.9(17)
C43 C53 C63 N33 -178.4(12)
C43 C53 C63 C13 4.5(19)
N23 C13 C63 N33 -1.5(19)
C23 C13 C63 N33 178.5(11)
N23 C13 C63 C53 175.5(11)
C23 C13 C63 C53 -4.5(18)
C63 N33 C73 C153 5.8(18)
C63 N33 C73 C83 179.8(11)
N33 C73 C83 C93 3(2)
C153 C73 C83 C93 178.1(13)
N33 C73 C83 C133 -178.6(12)
C153 C73 C83 C133 -3.7(14)
C133 C83 C93 C103 -0.8(19)
C73 C83 C93 C103 177.2(12)
C83 C93 C103 C113 0(2)
C93 C103 C113 C123 0(2)
C103 C113 C123 C133 0(2)
C113 C123 C133 C83 -1.4(19)
C113 C123 C133 C143 -177.7(12)
C93 C83 C133 C123 2(2)
C73 C83 C133 C123 -176.8(11)
C93 C83 C133 C143 178.7(11)
C73 C83 C133 C143 0.4(14)
O13 N13 C143 C133 177.6(10)
O13 N13 C143 C153 0.8(19)
C123 C133 C143 N13 2(2)
C83 C133 C143 N13 -174.5(12)
C123 C133 C143 C153 179.6(13)
C83 C133 C143 C153 2.9(14)
C13 N23 C153 C73 -6.3(17)
Ni2 N23 C153 C73 156.8(10)
C13 N23 C153 C143 173.1(12)
Ni2 N23 C153 C143 -23.8(16)
N33 C73 C153 N23 0(2)
C83 C73 C153 N23 -175.1(11)
N33 C73 C153 C143 -179.6(12)
C83 C73 C153 C143 5.4(14)
N13 C143 C153 N23 -7(2)
C133 C143 C153 N23 175.3(12)
N13 C143 C153 C73 172.0(12)
C133 C143 C153 C73 -5.2(14)
N15 Ni3 O14 N14 -27.7(8)
O12 Ni3 O14 N14 -120.5(7)
N16 Ni3 O14 N14 149.2(7)
N26 Ni3 O14 N14 179.5(14)
N25 Ni3 O14 N14 54.2(7)
N15 Ni3 O14 Ni2 -172.4(5)
O12 Ni3 O14 Ni2 94.8(4)
N16 Ni3 O14 Ni2 4.6(4)
N26 Ni3 O14 Ni2 34.9(17)
N25 Ni3 O14 Ni2 -90.5(5)
N15 Ni3 O14 Ni1 88.1(5)
O12 Ni3 O14 Ni1 -4.7(3)
N16 Ni3 O14 Ni1 -94.9(3)
N26 Ni3 O14 Ni1 -64.6(16)
N25 Ni3 O14 Ni1 170.0(4)
O11 Ni2 O14 N14 38.6(8)
O16 Ni2 O14 N14 -140.6(7)
O13 Ni2 O14 N14 131.4(8)
N23 Ni2 O14 N14 138.2(14)
N24 Ni2 O14 N14 -49.9(8)
O11 Ni2 O14 Ni3 178.5(4)
O16 Ni2 O14 Ni3 -0.7(4)
O13 Ni2 O14 Ni3 -88.7(4)
N23 Ni2 O14 Ni3 -81.9(16)
N24 Ni2 O14 Ni3 90.0(4)
O11 Ni2 O14 Ni1 -77.9(3)
O16 Ni2 O14 Ni1 102.9(3)
O13 Ni2 O14 Ni1 14.9(3)
N23 Ni2 O14 Ni1 21.7(16)
N24 Ni2 O14 Ni1 -166.4(4)
O13 Ni1 O14 N14 -142.2(7)
O21 Ni1 O14 N14 -52.6(7)
O12 Ni1 O14 N14 121.4(7)
N22 Ni1 O14 N14 162.1(13)
O13 Ni1 O14 Ni3 101.1(3)
O21 Ni1 O14 Ni3 -169.2(3)
O12 Ni1 O14 Ni3 4.7(3)
N22 Ni1 O14 Ni3 45.4(15)
O13 Ni1 O14 Ni2 -15.2(3)
O21 Ni1 O14 Ni2 74.5(3)
O12 Ni1 O14 Ni2 -111.5(3)
N22 Ni1 O14 Ni2 -70.8(15)
Ni3 O14 N14 C144 -103.1(10)
Ni2 O14 N14 C144 38.2(13)
Ni1 O14 N14 C144 146.8(8)
O11 Ni2 N24 C154 -56.6(9)
O16 Ni2 N24 C154 124.8(8)
O13 Ni2 N24 C154 38(2)
N23 Ni2 N24 C154 -150.3(8)
O14 Ni2 N24 C154 31.7(8)
O11 Ni2 N24 C14 121.1(11)
O16 Ni2 N24 C14 -57.5(11)
O13 Ni2 N24 C14 -144.7(16)
N23 Ni2 N24 C14 27.4(11)
O14 Ni2 N24 C14 -150.6(11)
C154 N24 C14 C24 -172.4(11)
Ni2 N24 C14 C24 10.0(18)
C154 N24 C14 C64 11.1(17)
Ni2 N24 C14 C64 -166.6(8)
N24 C14 C24 C34 -176.9(12)
C64 C14 C24 C34 -0.2(19)
C14 C24 C34 C44 2(2)
C24 C34 C44 C54 -5(2)
C34 C44 C54 C64 5(2)
C74 N34 C64 C54 175.6(12)
C74 N34 C64 C14 -2.0(19)
C44 C54 C64 N34 179.6(13)
C44 C54 C64 C14 -3(2)
N24 C14 C64 N34 -5.4(19)
C24 C14 C64 N34 177.9(11)
N24 C14 C64 C54 177.1(12)
C24 C14 C64 C54 0.4(19)
C64 N34 C74 C84 -178.5(12)
C64 N34 C74 C154 3.2(19)
N34 C74 C84 C94 4(3)
C154 C74 C84 C94 -177.5(13)
N34 C74 C84 C134 -179.3(13)
C154 C74 C84 C134 -0.9(15)
C134 C84 C94 C104 1(2)
C74 C84 C94 C104 177.0(14)
C84 C94 C104 C114 0(2)
C94 C104 C114 C124 -1(2)
C104 C114 C124 C134 2(2)
C94 C84 C134 C124 0(2)
C74 C84 C134 C124 -177.3(11)
C94 C84 C134 C144 174.7(11)
C74 C84 C134 C144 -2.4(15)
C114 C124 C134 C84 -1(2)
C114 C124 C134 C144 -175.0(12)
O14 N14 C144 C134 169.8(10)
O14 N14 C144 C154 1.3(19)
C84 C134 C144 N14 -166.6(12)
C124 C134 C144 N14 8(2)
C84 C134 C144 C154 4.6(14)
C124 C134 C144 C154 179.1(12)
C14 N24 C154 C74 -10.0(18)
Ni2 N24 C154 C74 168.1(9)
C14 N24 C154 C144 170.9(12)
Ni2 N24 C154 C144 -11.1(17)
N34 C74 C154 N24 3(2)
C84 C74 C154 N24 -175.6(11)
N34 C74 C154 C144 -177.7(12)
C84 C74 C154 C144 3.7(14)
N14 C144 C154 N24 -16(2)
C134 C144 C154 N24 174.2(12)
N14 C144 C154 C74 164.9(13)
C134 C144 C154 C74 -5.0(13)
O12 Ni3 N15 O15 -3.2(16)
O14 Ni3 N15 O15 -80.0(16)
N26 Ni3 N15 O15 93.7(16)
N25 Ni3 N15 O15 -175.2(16)
O12 Ni3 N15 C145 164.2(10)
O14 Ni3 N15 C145 87.4(10)
N26 Ni3 N15 C145 -98.9(10)
N25 Ni3 N15 C145 -7.7(10)
N15 Ni3 N25 C155 4.7(9)
N16 Ni3 N25 C155 -172.2(9)
O14 Ni3 N25 C155 -86.8(9)
N26 Ni3 N25 C155 104.4(9)
N15 Ni3 N25 C15 179.0(15)
N16 Ni3 N25 C15 2.1(14)
O14 Ni3 N25 C15 87.5(14)
N26 Ni3 N25 C15 -81.4(14)
C155 N25 C15 C65 3.2(18)
Ni3 N25 C15 C65 -170.7(10)
C155 N25 C15 C25 -176.8(12)
Ni3 N25 C15 C25 9(2)
N25 C15 C25 C35 179.9(13)
C65 C15 C25 C35 0(2)
C15 C25 C35 C45 1(2)
C25 C35 C45 C55 -3(2)
C35 C45 C55 C65 5(2)
C75 N35 C65 C55 177.3(12)
C75 N35 C65 C15 1(2)
C45 C55 C65 N35 178.8(12)
C45 C55 C65 C15 -5(2)
N25 C15 C65 N35 -2(2)
C25 C15 C65 N35 178.3(12)
N25 C15 C65 C55 -178.0(12)
C25 C15 C65 C55 2.0(19)
C65 N35 C75 C85 178.9(14)
C65 N35 C75 C155 -1.7(18)
N35 C75 C85 C95 -2(3)
C155 C75 C85 C95 178.2(13)
N35 C75 C85 C135 -179.0(14)
C155 C75 C85 C135 1.5(16)
C75 C85 C95 C105 -177.6(14)
C135 C85 C95 C105 -1(2)
C85 C95 C105 C115 1(2)
C95 C105 C115 C125 -1(3)
C105 C115 C125 C135 -1(2)
C115 C125 C135 C145 176.7(16)
C115 C125 C135 C85 1(2)
C95 C85 C135 C125 0(2)
C75 C85 C135 C125 177.2(13)
C95 C85 C135 C145 -176.9(12)
C75 C85 C135 C145 0.3(16)
C125 C135 C145 C155 -178.2(17)
C85 C135 C145 C155 -2.1(17)
C125 C135 C145 N15 5(3)
C85 C135 C145 N15 -179.1(16)
O15 N15 C145 C155 179.5(12)
Ni3 N15 C145 C155 9.1(15)
O15 N15 C145 C135 -3(3)
Ni3 N15 C145 C135 -173.8(15)
C15 N25 C155 C145 -176.9(14)
Ni3 N25 C155 C145 -0.9(18)
C15 N25 C155 C75 -4(2)
Ni3 N25 C155 C75 171.7(11)
C135 C145 C155 N25 176.7(13)
N15 C145 C155 N25 -5(2)
C135 C145 C155 C75 2.9(16)
N15 C145 C155 C75 -179.2(11)
N35 C75 C155 N25 4(2)
C85 C75 C155 N25 -176.6(13)
N35 C75 C155 C145 177.8(13)
C85 C75 C155 C145 -2.6(15)
O13 Ni2 O16 N16 74.1(7)
N23 Ni2 O16 N16 159.5(7)
O14 Ni2 O16 N16 -6.4(7)
N24 Ni2 O16 N16 -93.9(7)
Ni2 O16 N16 C146 -163.6(8)
Ni2 O16 N16 Ni3 13.9(11)
O12 Ni3 N16 O16 -89.0(10)
O14 Ni3 N16 O16 -12.2(9)
N26 Ni3 N16 O16 174.7(10)
N25 Ni3 N16 O16 82.8(10)
O12 Ni3 N16 C146 88.7(8)
O14 Ni3 N16 C146 165.4(8)
N26 Ni3 N16 C146 -7.7(8)
N25 Ni3 N16 C146 -99.6(8)
N15 Ni3 N26 C156 -176.7(9)
O12 Ni3 N26 C156 -82.3(8)
N16 Ni3 N26 C156 6.0(8)
O14 Ni3 N26 C156 -24(2)
N25 Ni3 N26 C156 101.3(8)
N15 Ni3 N26 C16 2.6(14)
O12 Ni3 N26 C16 97.0(13)
N16 Ni3 N26 C16 -174.7(13)
O14 Ni3 N26 C16 154.9(13)
N25 Ni3 N26 C16 -79.5(13)
C156 N26 C16 C66 -0.6(16)
Ni3 N26 C16 C66 -179.8(10)
C156 N26 C16 C26 -179.3(11)
Ni3 N26 C16 C26 1.5(19)
C66 C16 C26 C36 -3.0(19)
N26 C16 C26 C36 175.7(10)
C16 C26 C36 C46 2.4(19)
C26 C36 C46 C56 0(2)
C36 C46 C56 C66 -2(2)
C76 N36 C66 C16 1.5(18)
C76 N36 C66 C56 179.1(11)
N26 C16 C66 N36 0(2)
C26 C16 C66 N36 178.5(12)
N26 C16 C66 C56 -177.7(11)
C26 C16 C66 C56 1.0(19)
C46 C56 C66 N36 -176.0(12)
C46 C56 C66 C16 1.8(19)
C66 N36 C76 C156 -2.3(18)
C66 N36 C76 C86 -178.8(12)
N36 C76 C86 C96 -6(2)
C156 C76 C86 C96 176.4(13)
N36 C76 C86 C136 176.2(11)
C156 C76 C86 C136 -0.9(14)
C136 C86 C96 C106 -1(2)
C76 C86 C96 C106 -177.8(13)
C86 C96 C106 C116 0(2)
C96 C106 C116 C126 0(2)
C106 C116 C126 C136 0(2)
C116 C126 C136 C86 -1.0(19)
C116 C126 C136 C146 178.4(13)
C96 C86 C136 C126 1.2(19)
C76 C86 C136 C126 178.9(10)
C96 C86 C136 C146 -178.3(11)
C76 C86 C136 C146 -0.6(15)
O16 N16 C146 C136 1(2)
Ni3 N16 C146 C136 -176.7(13)
O16 N16 C146 C156 -174.4(10)
Ni3 N16 C146 C156 7.6(13)
C126 C136 C146 N16 6(3)
C86 C136 C146 N16 -174.2(14)
C126 C136 C146 C156 -177.6(13)
C86 C136 C146 C156 1.8(14)
C16 N26 C156 C76 -0.1(17)
Ni3 N26 C156 C76 179.4(9)
C16 N26 C156 C146 176.3(11)
Ni3 N26 C156 C146 -4.2(14)
N36 C76 C156 N26 2(2)
C86 C76 C156 N26 178.9(11)
N36 C76 C156 C146 -175.0(12)
C86 C76 C156 C146 2.1(14)
N16 C146 C156 N26 -2.2(19)
C136 C146 C156 N26 -179.2(12)
N16 C146 C156 C76 174.5(11)
C136 C146 C156 C76 -2.5(14)
